data_4125412
loop_
_publ_author_name
'Piou, Tiffany'
'Romanov-Michailidis, Fedor'
'Romanova-Michaelides, Maria'
'Jackson, Kelvin E.'
'Semakul, Natthawat'
'Taggart, Trevor D.'
'Newell, Brian S.'
'Rithner, Christopher D.'
'Paton, Robert S.'
'Rovis, Tomislav'

_publ_section_title
;
 Correlating Reactivity and Selectivity to Cyclopentadienyl Ligand
 Properties in Rh(III)-Catalyzed C-H Activation Reactions: An Experimental
 and Computational Study.
;
_journal_issue 3
_journal_name_full 'Journal of the American Chemical Society'
_journal_page_first 1296
_journal_page_last 1310
_journal_paper_doi 10.1021/jacs.6b11670
_journal_volume 139
_journal_year 2017
_chemical_formula_moiety 'C30 H34 Cl4 Rh2'
_chemical_formula_sum 'C30 H34 Cl4 Rh2'
_chemical_formula_weight 742.19
_space_group_crystal_system triclinic
_space_group_IT_number 2
_space_group_name_Hall '-P 1'
_space_group_name_H-M_alt 'P -1'
_symmetry_space_group_name_Hall '-P 1'
_symmetry_space_group_name_H-M 'P -1'
_atom_sites_solution_hydrogens geom
_audit_creation_method SHELXL-2014/7
_cell_angle_alpha 107.4695(16)
_cell_angle_beta 90.3607(16)
_cell_angle_gamma 98.5771(16)
_cell_formula_units_Z 4
_cell_length_a 8.7569(6)
_cell_length_b 17.2308(12)
_cell_length_c 20.2703(14)
_cell_measurement_reflns_used 9720
_cell_measurement_temperature 120(2)
_cell_measurement_theta_max 24.81
_cell_measurement_theta_min 2.51
_cell_volume 2880.6(3)
_computing_cell_refinement 'Bruker SAINT'
_computing_data_collection 'Bruker APEX2'
_computing_data_reduction 'Bruker SAINT'
_computing_molecular_graphics 'Bruker SHELXTL'
_computing_publication_material 'Bruker SHELXTL'
_computing_structure_refinement 'SHELXL-2014/7 (Sheldrick, 2014)'
_computing_structure_solution 'SHELXS-97 (Sheldrick 2008)'
_diffrn_ambient_temperature 120(2)
_diffrn_measured_fraction_theta_full 0.987
_diffrn_measured_fraction_theta_max 0.987
_diffrn_measurement_device_type 'Bruker APEX-II CCD'
_diffrn_measurement_method '\f and \w scans'
_diffrn_radiation_type MoK\a
_diffrn_radiation_wavelength 0.71073
_diffrn_reflns_av_R_equivalents 0.0367
_diffrn_reflns_av_unetI/netI 0.0189
_diffrn_reflns_Laue_measured_fraction_full 0.987
_diffrn_reflns_Laue_measured_fraction_max 0.987
_diffrn_reflns_limit_h_max 10
_diffrn_reflns_limit_h_min -10
_diffrn_reflns_limit_k_max 20
_diffrn_reflns_limit_k_min -20
_diffrn_reflns_limit_l_max 23
_diffrn_reflns_limit_l_min -23
_diffrn_reflns_number 83757
_diffrn_reflns_point_group_measured_fraction_full 0.987
_diffrn_reflns_point_group_measured_fraction_max 0.987
_diffrn_reflns_theta_full 24.850
_diffrn_reflns_theta_max 24.850
_diffrn_reflns_theta_min 1.371
_exptl_absorpt_coefficient_mu 1.536
_exptl_absorpt_correction_T_max 0.7451
_exptl_absorpt_correction_T_min 0.6878
_exptl_absorpt_correction_type multi-scan
_exptl_absorpt_process_details 'SCALE (Bruker, 2009)'
_exptl_crystal_colour red
_exptl_crystal_density_diffrn 1.711
_exptl_crystal_density_meas ?
_exptl_crystal_density_method 'not measured'
_exptl_crystal_description block
_exptl_crystal_F_000 1488
_exptl_crystal_size_max 0.255
_exptl_crystal_size_mid 0.229
_exptl_crystal_size_min 0.105
_refine_diff_density_max 0.843
_refine_diff_density_min -0.488
_refine_diff_density_rms 0.133
_refine_ls_extinction_method none
_refine_ls_goodness_of_fit_ref 1.145
_refine_ls_hydrogen_treatment constr
_refine_ls_matrix_type full
_refine_ls_number_parameters 842
_refine_ls_number_reflns 9866
_refine_ls_number_restraints 0
_refine_ls_restrained_S_all 1.145
_refine_ls_R_factor_all 0.0352
_refine_ls_R_factor_gt 0.0255
_refine_ls_shift/su_max 0.001
_refine_ls_shift/su_mean 0.000
_refine_ls_structure_factor_coef Fsqd
_refine_ls_weighting_details 'w=1/[\s^2^(Fo^2^)+(0.0402P)^2^+4.7296P] where P=(Fo^2^+2Fc^2^)/3'
_refine_ls_weighting_scheme calc
_refine_ls_wR_factor_gt 0.0683
_refine_ls_wR_factor_ref 0.0827
_reflns_Friedel_coverage 0.000
_reflns_number_gt 8222
_reflns_number_total 9866
_reflns_threshold_expression 'I > 2\s(I)'
_cod_data_source_file Rh5.cif
_cod_data_source_block rovis211
_cod_depositor_comments
;
The following automatic conversions were performed:

'_exptl_crystal_density_meas' value 'not measured' was changed to '?'
- the value is perceived as not measured.

Automatic conversion script
Id: cif_fix_values 4268 2015-11-12 08:31:59Z antanas 

 Adding full bibliography for 4125410--4125429.cif.
;
_cod_database_code 4125412
_shelx_shelxl_version_number 2014/7
_shelx_space_group_comment
; 
The symmetry employed for this shelxl refinement is uniquely defined 
by the following loop, which should always be used as a source of 
symmetry information in preference to the above space-group names. 
They are only intended as comments. 
;
_shelx_estimated_absorpt_t_min 0.696
_shelx_estimated_absorpt_t_max 0.855

loop_
_space_group_symop_operation_xyz
'x, y, z'
'-x, -y, -z'

loop_
_atom_site_label
_atom_site_type_symbol
_atom_site_fract_x
_atom_site_fract_y
_atom_site_fract_z
_atom_site_U_iso_or_equiv
_atom_site_adp_type
_atom_site_occupancy
_atom_site_site_symmetry_order
_atom_site_calc_flag
_atom_site_refinement_flags_posn
_atom_site_refinement_flags_adp
_atom_site_refinement_flags_occupancy
_atom_site_disorder_assembly
_atom_site_disorder_group
Rh1 Rh 0.34295(3) 0.69538(2) 0.63990(2) 0.01289(8) Uani 1 1 d . . . . .
C1 C 0.4650(5) 0.7552(2) 0.7377(2) 0.0290(10) Uani 1 1 d . . . . .
C2 C 0.3889(4) 0.6744(2) 0.73686(18) 0.0180(8) Uani 1 1 d . . . . .
C3 C 0.4460(4) 0.6149(2) 0.68152(19) 0.0189(8) Uani 1 1 d . . . . .
C4 C 0.5626(4) 0.6575(3) 0.6489(2) 0.0270(9) Uani 1 1 d . . . . .
C5 C 0.5755(5) 0.7434(3) 0.6840(2) 0.0325(11) Uani 1 1 d . . . . .
C6 C 0.4815(13) 0.8340(8) 0.7856(7) 0.015(2) Uani 0.476(7) 1 d . . P A 1
C7 C 0.4443(13) 0.8987(9) 0.7662(7) 0.020(3) Uani 0.476(7) 1 d . . P A 1
H7A H 0.4106 0.8905 0.7196 0.024 Uiso 0.476(7) 1 calc R U P A 1
C8 C 0.4556(13) 0.9759(5) 0.8141(5) 0.027(2) Uani 0.476(7) 1 d . . P A 1
H8A H 0.4341 1.0212 0.8000 0.032 Uiso 0.476(7) 1 calc R U P A 1
C9 C 0.4984(10) 0.9875(5) 0.8830(4) 0.029(2) Uani 0.476(7) 1 d . . P A 1
H9A H 0.5054 1.0404 0.9163 0.034 Uiso 0.476(7) 1 calc R U P A 1
C10 C 0.5303(10) 0.9213(5) 0.9023(4) 0.026(2) Uani 0.476(7) 1 d . . P A 1
H10A H 0.5575 0.9287 0.9495 0.031 Uiso 0.476(7) 1 calc R U P A 1
C11 C 0.5239(12) 0.8439(5) 0.8544(4) 0.0188(19) Uani 0.476(7) 1 d . . P A 1
H11A H 0.5477 0.7988 0.8682 0.023 Uiso 0.476(7) 1 calc R U P A 1
C6A C 0.4143(13) 0.8347(7) 0.7922(6) 0.019(2) Uani 0.524(7) 1 d . . P A 2
C7A C 0.3741(14) 0.8999(8) 0.7705(7) 0.027(3) Uani 0.524(7) 1 d . . P A 2
H7AA H 0.3663 0.8942 0.7224 0.032 Uiso 0.524(7) 1 calc R U P A 2
C8A C 0.3458(13) 0.9725(5) 0.8186(4) 0.030(2) Uani 0.524(7) 1 d . . P A 2
H8AA H 0.3175 1.0154 0.8031 0.036 Uiso 0.524(7) 1 calc R U P A 2
C9A C 0.3586(10) 0.9826(5) 0.8886(4) 0.029(2) Uani 0.524(7) 1 d . . P A 2
H9AA H 0.3424 1.0329 0.9212 0.035 Uiso 0.524(7) 1 calc R U P A 2
C10A C 0.3951(10) 0.9192(5) 0.9112(4) 0.029(2) Uani 0.524(7) 1 d . . P A 2
H10B H 0.4013 0.9257 0.9594 0.034 Uiso 0.524(7) 1 calc R U P A 2
C11A C 0.4232(12) 0.8456(5) 0.8637(4) 0.025(2) Uani 0.524(7) 1 d . . P A 2
H11B H 0.4484 0.8026 0.8800 0.030 Uiso 0.524(7) 1 calc R U P A 2
C12 C 0.2699(5) 0.6578(2) 0.78551(19) 0.0251(9) Uani 1 1 d . . . . .
H12A H 0.2527 0.7101 0.8185 0.038 Uiso 1 1 calc R U . . .
H12B H 0.1728 0.6295 0.7592 0.038 Uiso 1 1 calc R U . . .
H12C H 0.3061 0.6231 0.8108 0.038 Uiso 1 1 calc R U . . .
C13 C 0.3996(5) 0.5235(2) 0.6602(2) 0.0246(9) Uani 1 1 d . . . . .
H13A H 0.4578 0.4980 0.6205 0.037 Uiso 1 1 calc R U . . .
H13B H 0.4220 0.5031 0.6988 0.037 Uiso 1 1 calc R U . . .
H13C H 0.2886 0.5095 0.6473 0.037 Uiso 1 1 calc R U . . .
C14 C 0.6567(5) 0.6198(3) 0.5903(3) 0.0453(13) Uani 1 1 d . . . . .
H14A H 0.6261 0.5598 0.5752 0.068 Uiso 1 1 calc R U . . .
H14B H 0.6394 0.6412 0.5517 0.068 Uiso 1 1 calc R U . . .
H14C H 0.7665 0.6335 0.6055 0.068 Uiso 1 1 calc R U . . .
C15 C 0.6874(6) 0.8084(3) 0.6670(3) 0.0607(18) Uani 1 1 d . . . . .
H15A H 0.6751 0.8628 0.6979 0.091 Uiso 1 1 calc R U . . .
H15B H 0.7932 0.7986 0.6730 0.091 Uiso 1 1 calc R U . . .
H15C H 0.6670 0.8064 0.6188 0.091 Uiso 1 1 calc R U . . .
Rh2 Rh 0.27720(3) 0.69734(2) 0.46124(2) 0.01262(8) Uani 1 1 d . . . . .
C16 C 0.1805(4) 0.7593(2) 0.3983(2) 0.0229(9) Uani 1 1 d . . . . .
C17 C 0.2176(4) 0.6824(3) 0.35461(19) 0.0215(8) Uani 1 1 d . . . . .
C18 C 0.1319(4) 0.6175(2) 0.37591(18) 0.0199(8) Uani 1 1 d . . . . .
C19 C 0.0366(4) 0.6539(2) 0.43082(18) 0.0181(8) Uani 1 1 d . . . . .
C20 C 0.0649(4) 0.7400(2) 0.44419(19) 0.0201(8) Uani 1 1 d . . . . .
C21 C 0.2571(14) 0.8336(8) 0.3818(7) 0.015(2) Uani 0.498(7) 1 d . . P B 3
C22 C 0.2548(11) 0.8405(5) 0.3134(4) 0.0199(19) Uani 0.498(7) 1 d . . P B 3
H22A H 0.2122 0.7943 0.2756 0.024 Uiso 0.498(7) 1 calc R U P B 3
C23 C 0.3137(9) 0.9138(5) 0.3016(4) 0.025(2) Uani 0.498(7) 1 d . . P B 3
H23A H 0.3117 0.9177 0.2559 0.030 Uiso 0.498(7) 1 calc R U P B 3
C24 C 0.3763(10) 0.9820(5) 0.3567(4) 0.026(2) Uani 0.498(7) 1 d . . P B 3
H24A H 0.4183 1.0322 0.3487 0.032 Uiso 0.498(7) 1 calc R U P B 3
C25 C 0.3767(10) 0.9760(5) 0.4229(5) 0.024(2) Uani 0.498(7) 1 d . . P B 3
H25A H 0.4172 1.0229 0.4607 0.029 Uiso 0.498(7) 1 calc R U P B 3
C26 C 0.3186(16) 0.9025(8) 0.4353(6) 0.024(3) Uani 0.498(7) 1 d . . P B 3
H26A H 0.3214 0.8995 0.4814 0.029 Uiso 0.498(7) 1 calc R U P B 3
C21A C 0.2147(14) 0.8501(8) 0.4022(8) 0.020(3) Uani 0.502(7) 1 d . . P B 4
C22A C 0.1871(10) 0.8686(6) 0.3420(5) 0.029(2) Uani 0.502(7) 1 d . . P B 4
H22B H 0.1475 0.8259 0.3012 0.034 Uiso 0.502(7) 1 calc R U P B 4
C23A C 0.2170(11) 0.9490(6) 0.3412(5) 0.039(3) Uani 0.502(7) 1 d . . P B 4
H23B H 0.1985 0.9618 0.2997 0.046 Uiso 0.502(7) 1 calc R U P B 4
C24A C 0.2749(12) 1.0121(6) 0.4016(5) 0.042(3) Uani 0.502(7) 1 d . . P B 4
H24B H 0.2938 1.0676 0.4009 0.050 Uiso 0.502(7) 1 calc R U P B 4
C25A C 0.3041(12) 0.9948(6) 0.4612(6) 0.040(3) Uani 0.502(7) 1 d . . P B 4
H25B H 0.3427 1.0379 0.5020 0.048 Uiso 0.502(7) 1 calc R U P B 4
C26A C 0.2772(16) 0.9131(8) 0.4620(7) 0.029(3) Uani 0.502(7) 1 d . . P B 4
H26B H 0.3011 0.9003 0.5029 0.035 Uiso 0.502(7) 1 calc R U P B 4
C27 C 0.3282(5) 0.6716(4) 0.2977(2) 0.0550(17) Uani 1 1 d . . . . .
H27A H 0.3716 0.7256 0.2935 0.083 Uiso 1 1 calc R U . . .
H27B H 0.4119 0.6446 0.3084 0.083 Uiso 1 1 calc R U . . .
H27C H 0.2734 0.6374 0.2539 0.083 Uiso 1 1 calc R U . . .
C28 C 0.1354(7) 0.5274(3) 0.3459(2) 0.0465(14) Uani 1 1 d . . . . .
H28A H 0.0654 0.4970 0.3703 0.070 Uiso 1 1 calc R U . . .
H28B H 0.1021 0.5096 0.2967 0.070 Uiso 1 1 calc R U . . .
H28C H 0.2409 0.5166 0.3509 0.070 Uiso 1 1 calc R U . . .
C29 C -0.0759(5) 0.6082(3) 0.4665(2) 0.0442(13) Uani 1 1 d . . . . .
H29A H -0.0735 0.5490 0.4477 0.066 Uiso 1 1 calc R U . . .
H29B H -0.0479 0.6266 0.5163 0.066 Uiso 1 1 calc R U . . .
H29C H -0.1803 0.6191 0.4589 0.066 Uiso 1 1 calc R U . . .
C30 C -0.0174(5) 0.7994(3) 0.4955(3) 0.0487(14) Uani 1 1 d . . . . .
H30A H 0.0222 0.8557 0.4955 0.073 Uiso 1 1 calc R U . . .
H30B H -0.1285 0.7868 0.4828 0.073 Uiso 1 1 calc R U . . .
H30C H 0.0003 0.7946 0.5418 0.073 Uiso 1 1 calc R U . . .
Cl1 Cl 0.07367(12) 0.69548(8) 0.65788(5) 0.0370(3) Uani 1 1 d . . . . .
Cl2 Cl 0.28467(11) 0.59614(5) 0.52390(4) 0.0203(2) Uani 1 1 d . . . . .
Cl3 Cl 0.34052(11) 0.79652(5) 0.57683(5) 0.0212(2) Uani 1 1 d . . . . .
Cl4 Cl 0.54727(11) 0.70117(8) 0.44226(5) 0.0354(3) Uani 1 1 d . . . . .
Rh3 Rh 0.77518(3) 0.69266(2) 0.13766(2) 0.01115(8) Uani 1 1 d . . . . .
C31 C 0.6747(4) 0.7588(2) 0.22879(18) 0.0185(8) Uani 1 1 d . . . . .
C32 C 0.5602(4) 0.7335(2) 0.17154(18) 0.0173(8) Uani 1 1 d . . . . .
C33 C 0.5364(4) 0.6456(2) 0.14511(18) 0.0154(7) Uani 1 1 d . . . . .
C34 C 0.6357(4) 0.6156(2) 0.18581(17) 0.0153(7) Uani 1 1 d . . . . .
C35 C 0.7167(4) 0.6849(2) 0.23864(17) 0.0191(8) Uani 1 1 d . . . . .
C36 C 0.7291(5) 0.8443(3) 0.2730(2) 0.0299(10) Uani 1 1 d . . . . .
C37 C 0.6227(9) 0.8983(5) 0.3033(4) 0.0208(19) Uani 0.486(6) 1 d . . P C 5
H37A H 0.5149 0.8784 0.2956 0.025 Uiso 0.486(6) 1 calc R U P C 5
C38 C 0.6716(10) 0.9785(5) 0.3435(4) 0.026(2) Uani 0.486(6) 1 d . . P C 5
H38A H 0.5992 1.0111 0.3677 0.031 Uiso 0.486(6) 1 calc R U P C 5
C39 C 0.827(2) 1.0111(13) 0.3482(9) 0.027(3) Uani 0.486(6) 1 d . . P C 5
H39A H 0.8601 1.0668 0.3751 0.032 Uiso 0.486(6) 1 calc R U P C 5
C40 C 0.9334(11) 0.9651(5) 0.3153(5) 0.026(2) Uani 0.486(6) 1 d . . P C 5
H40A H 1.0402 0.9878 0.3209 0.031 Uiso 0.486(6) 1 calc R U P C 5
C41 C 0.8847(10) 0.8844(5) 0.2734(4) 0.0184(18) Uani 0.486(6) 1 d . . P C 5
H41A H 0.9560 0.8556 0.2445 0.022 Uiso 0.486(6) 1 calc R U P C 5
C37A C 0.7138(9) 0.8518(5) 0.3503(4) 0.028(2) Uani 0.514(6) 1 d . . P C 6
H37B H 0.6749 0.8065 0.3662 0.034 Uiso 0.514(6) 1 calc R U P C 6
C38A C 0.7622(11) 0.9310(6) 0.3948(5) 0.040(3) Uani 0.514(6) 1 d . . P C 6
H38B H 0.7570 0.9410 0.4434 0.048 Uiso 0.514(6) 1 calc R U P C 6
C39A C 0.818(2) 0.9958(11) 0.3695(9) 0.036(4) Uani 0.514(6) 1 d . . P C 6
H39B H 0.8433 1.0503 0.4002 0.043 Uiso 0.514(6) 1 calc R U P C 6
C40A C 0.8365(13) 0.9804(6) 0.2992(6) 0.038(3) Uani 0.514(6) 1 d . . P C 6
H40B H 0.8790 1.0238 0.2817 0.045 Uiso 0.514(6) 1 calc R U P C 6
C41A C 0.7928(10) 0.9016(5) 0.2545(4) 0.024(2) Uani 0.514(6) 1 d . . P C 6
H41B H 0.8135 0.8916 0.2069 0.029 Uiso 0.514(6) 1 calc R U P C 6
C42 C 0.4767(4) 0.7869(2) 0.1427(2) 0.0246(9) Uani 1 1 d . . . . .
H42A H 0.5113 0.8449 0.1688 0.037 Uiso 1 1 calc R U . . .
H42B H 0.4992 0.7779 0.0939 0.037 Uiso 1 1 calc R U . . .
H42C H 0.3652 0.7730 0.1465 0.037 Uiso 1 1 calc R U . . .
C43 C 0.4264(4) 0.5941(2) 0.08637(19) 0.0214(8) Uani 1 1 d . . . . .
H43A H 0.4325 0.5358 0.0786 0.032 Uiso 1 1 calc R U . . .
H43B H 0.3208 0.6040 0.0976 0.032 Uiso 1 1 calc R U . . .
H43C H 0.4536 0.6089 0.0444 0.032 Uiso 1 1 calc R U . . .
C44 C 0.6440(5) 0.5271(2) 0.1759(2) 0.0255(9) Uani 1 1 d . . . . .
H44A H 0.5767 0.4928 0.1357 0.038 Uiso 1 1 calc R U . . .
H44B H 0.7508 0.5175 0.1681 0.038 Uiso 1 1 calc R U . . .
H44C H 0.6099 0.5129 0.2173 0.038 Uiso 1 1 calc R U . . .
C45 C 0.8259(5) 0.6817(3) 0.2946(2) 0.0300(10) Uani 1 1 d . . . . .
H45A H 0.8654 0.7378 0.3239 0.045 Uiso 1 1 calc R U . . .
H45B H 0.7714 0.6504 0.3229 0.045 Uiso 1 1 calc R U . . .
H45C H 0.9125 0.6548 0.2736 0.045 Uiso 1 1 calc R U . . .
Rh4 Rh 0.84284(3) 0.69101(2) -0.04011(2) 0.01223(8) Uani 1 1 d . . . . .
C46 C 0.9717(4) 0.7561(2) -0.10175(17) 0.0154(7) Uani 1 1 d . . . . .
C47 C 1.0775(4) 0.7403(2) -0.05373(18) 0.0154(7) Uani 1 1 d . . . . .
C48 C 1.0636(4) 0.6536(2) -0.06698(18) 0.0154(7) Uani 1 1 d . . . . .
C49 C 0.9495(4) 0.6143(2) -0.12326(18) 0.0178(8) Uani 1 1 d . . . . .
C50 C 0.8956(4) 0.6769(2) -0.14597(18) 0.0174(8) Uani 1 1 d . . . . .
C51 C 0.9551(4) 0.8372(2) -0.10963(19) 0.0197(8) Uani 1 1 d . . . . .
C54 C 0.9360(5) 0.9898(3) -0.1275(2) 0.0335(10) Uani 1 1 d . . . . .
H54 H 0.9282 1.0421 -0.1328 0.040 Uiso 1 1 calc R U . D 7
C52 C 0.9274(9) 0.8993(4) -0.0558(4) 0.0249(19) Uani 0.531(6) 1 d . . P E 7
H52 H 0.9094 0.8916 -0.0119 0.030 Uiso 0.531(6) 1 calc R U P E 7
C53 C 0.9256(11) 0.9754(5) -0.0657(5) 0.037(2) Uani 0.531(6) 1 d . . P E 7
H53 H 0.9163 1.0207 -0.0261 0.045 Uiso 0.531(6) 1 calc R U P E 7
C55 C 0.9604(9) 0.9188(5) -0.1860(4) 0.031(2) Uani 0.531(6) 1 d . . P E 7
H55 H 0.9728 0.9254 -0.2306 0.037 Uiso 0.531(6) 1 calc R U P E 7
C56 C 0.9657(8) 0.8422(4) -0.1777(4) 0.0217(17) Uani 0.531(6) 1 d . . P E 7
H56 H 0.9759 0.7955 -0.2159 0.026 Uiso 0.531(6) 1 calc R U P E 7
C52A C 0.8223(9) 0.8738(5) -0.0968(5) 0.022(2) Uani 0.469(6) 1 d . . P E 8
H52A H 0.7366 0.8459 -0.0801 0.027 Uiso 0.469(6) 1 calc R U P E 8
C53A C 0.8077(10) 0.9481(5) -0.1070(5) 0.028(2) Uani 0.469(6) 1 d . . P E 8
H53A H 0.7132 0.9695 -0.1001 0.033 Uiso 0.469(6) 1 calc R U P E 8
C55A C 1.0734(10) 0.9664(5) -0.1326(5) 0.025(2) Uani 0.469(6) 1 d . . P E 8
H55A H 1.1608 1.0008 -0.1417 0.030 Uiso 0.469(6) 1 calc R U P E 8
C56A C 1.0880(10) 0.8913(5) -0.1243(4) 0.022(2) Uani 0.469(6) 1 d . . P E 8
H56A H 1.1865 0.8740 -0.1283 0.027 Uiso 0.469(6) 1 calc R U P E 8
C57 C 1.1867(4) 0.8021(2) 0.0006(2) 0.0226(8) Uani 1 1 d . . . . .
H57A H 1.1760 0.8578 0.0002 0.034 Uiso 1 1 calc R U . . .
H57B H 1.1625 0.7963 0.0462 0.034 Uiso 1 1 calc R U . . .
H57C H 1.2931 0.7927 -0.0091 0.034 Uiso 1 1 calc R U . . .
C58 C 1.1541(4) 0.6130(2) -0.0285(2) 0.0234(9) Uani 1 1 d . . . . .
H58A H 1.1244 0.5531 -0.0469 0.035 Uiso 1 1 calc R U . . .
H58B H 1.2647 0.6279 -0.0339 0.035 Uiso 1 1 calc R U . . .
H58C H 1.1328 0.6313 0.0208 0.035 Uiso 1 1 calc R U . . .
C59 C 0.9015(5) 0.5230(2) -0.1540(2) 0.0265(9) Uani 1 1 d . . . . .
H59A H 0.9561 0.4943 -0.1285 0.040 Uiso 1 1 calc R U . . .
H59B H 0.7897 0.5089 -0.1508 0.040 Uiso 1 1 calc R U . . .
H59C H 0.9272 0.5061 -0.2027 0.040 Uiso 1 1 calc R U . . .
C60 C 0.7825(5) 0.6636(3) -0.20541(19) 0.0268(9) Uani 1 1 d . . . . .
H60A H 0.7661 0.7170 -0.2095 0.040 Uiso 1 1 calc R U . . .
H60B H 0.8233 0.6317 -0.2483 0.040 Uiso 1 1 calc R U . . .
H60C H 0.6840 0.6334 -0.1974 0.040 Uiso 1 1 calc R U . . .
Cl5 Cl 1.04645(10) 0.69740(6) 0.15993(5) 0.0235(2) Uani 1 1 d . . . . .
Cl6 Cl 0.83211(11) 0.79267(5) 0.07325(4) 0.01884(19) Uani 1 1 d . . . . .
Cl7 Cl 0.78685(10) 0.59149(5) 0.02446(4) 0.01493(18) Uani 1 1 d . . . . .
Cl8 Cl 0.57068(10) 0.68445(6) -0.06251(5) 0.0245(2) Uani 1 1 d . . . . .

loop_
_atom_site_aniso_label
_atom_site_aniso_U_11
_atom_site_aniso_U_22
_atom_site_aniso_U_33
_atom_site_aniso_U_23
_atom_site_aniso_U_13
_atom_site_aniso_U_12
Rh1 0.01249(15) 0.01603(15) 0.01102(15) 0.00532(11) -0.00148(11) 0.00258(11)
C1 0.041(3) 0.022(2) 0.023(2) 0.0136(17) -0.0225(19) -0.0070(18)
C2 0.024(2) 0.0171(18) 0.0137(19) 0.0070(15) -0.0085(15) 0.0011(15)
C3 0.0140(18) 0.025(2) 0.023(2) 0.0142(16) -0.0054(15) 0.0037(15)
C4 0.0150(19) 0.041(2) 0.036(2) 0.029(2) -0.0054(17) 0.0042(17)
C5 0.023(2) 0.044(3) 0.036(3) 0.030(2) -0.0222(19) -0.0127(19)
C6 0.010(6) 0.016(4) 0.018(5) 0.007(3) 0.002(5) -0.002(5)
C7 0.024(7) 0.020(5) 0.015(5) 0.006(4) 0.000(6) 0.001(6)
C8 0.030(6) 0.020(4) 0.032(5) 0.011(4) 0.006(4) 0.003(4)
C9 0.033(6) 0.018(4) 0.025(5) -0.006(4) 0.005(4) 0.000(4)
C10 0.026(5) 0.033(5) 0.014(4) 0.002(4) -0.003(3) 0.000(4)
C11 0.017(5) 0.022(4) 0.015(4) 0.002(3) 0.002(4) 0.002(4)
C6A 0.016(6) 0.014(4) 0.021(5) 0.004(3) -0.006(5) -0.007(5)
C7A 0.039(8) 0.019(4) 0.022(5) 0.005(4) -0.007(6) 0.009(6)
C8A 0.039(6) 0.019(4) 0.032(5) 0.006(3) -0.002(4) 0.008(4)
C9A 0.036(5) 0.017(4) 0.027(5) 0.001(3) 0.001(4) -0.005(3)
C10A 0.036(5) 0.027(4) 0.018(4) 0.002(3) 0.003(3) 0.000(3)
C11A 0.033(6) 0.020(4) 0.018(4) 0.006(3) -0.006(4) -0.003(4)
C12 0.039(2) 0.025(2) 0.014(2) 0.0081(16) 0.0039(17) 0.0098(18)
C13 0.035(2) 0.0192(19) 0.022(2) 0.0085(16) 0.0032(17) 0.0074(17)
C14 0.024(2) 0.080(4) 0.061(3) 0.054(3) 0.021(2) 0.029(2)
C15 0.031(3) 0.067(4) 0.101(5) 0.069(4) -0.034(3) -0.027(3)
Rh2 0.01097(15) 0.01767(15) 0.01096(15) 0.00666(11) 0.00050(11) 0.00285(11)
C16 0.018(2) 0.028(2) 0.027(2) 0.0175(18) -0.0126(16) -0.0029(16)
C17 0.0164(19) 0.042(2) 0.0119(19) 0.0145(17) -0.0013(15) 0.0078(17)
C18 0.026(2) 0.0221(19) 0.0103(18) 0.0019(15) -0.0081(15) 0.0056(16)
C19 0.0134(18) 0.029(2) 0.0103(18) 0.0073(15) -0.0059(14) -0.0047(15)
C20 0.0162(19) 0.025(2) 0.0151(19) -0.0010(16) -0.0072(15) 0.0070(15)
C21 0.003(6) 0.017(6) 0.027(7) 0.008(5) -0.004(4) 0.004(4)
C22 0.027(5) 0.019(4) 0.014(4) 0.006(3) -0.001(4) 0.004(4)
C23 0.030(5) 0.029(4) 0.022(4) 0.014(4) 0.000(4) 0.009(4)
C24 0.030(5) 0.019(4) 0.032(5) 0.012(4) 0.000(4) 0.003(3)
C25 0.029(5) 0.013(4) 0.026(5) 0.001(3) -0.002(4) -0.003(3)
C26 0.035(8) 0.023(5) 0.015(7) 0.005(5) -0.001(5) 0.008(5)
C21A 0.008(6) 0.021(6) 0.039(8) 0.017(6) 0.001(5) 0.009(4)
C22A 0.021(5) 0.041(5) 0.029(5) 0.018(4) 0.001(4) 0.002(4)
C23A 0.037(5) 0.049(6) 0.046(6) 0.038(5) 0.003(5) 0.010(4)
C24A 0.054(6) 0.032(5) 0.051(6) 0.030(5) 0.007(5) 0.001(5)
C25A 0.045(6) 0.027(5) 0.046(7) 0.014(5) -0.001(5) -0.003(4)
C26A 0.036(8) 0.021(6) 0.032(8) 0.014(6) -0.007(5) -0.001(5)
C27 0.024(2) 0.133(5) 0.020(2) 0.035(3) 0.0065(19) 0.021(3)
C28 0.077(4) 0.027(2) 0.028(3) -0.008(2) -0.025(2) 0.020(2)
C29 0.024(2) 0.081(4) 0.029(3) 0.032(3) -0.0077(19) -0.020(2)
C30 0.032(3) 0.057(3) 0.041(3) -0.019(2) -0.014(2) 0.028(2)
Cl1 0.0207(5) 0.0726(8) 0.0279(6) 0.0241(5) 0.0104(4) 0.0208(5)
Cl2 0.0349(5) 0.0152(4) 0.0119(4) 0.0047(3) -0.0011(4) 0.0061(4)
Cl3 0.0320(5) 0.0146(4) 0.0167(5) 0.0052(4) -0.0084(4) 0.0028(4)
Cl4 0.0138(5) 0.0739(8) 0.0302(6) 0.0314(6) 0.0054(4) 0.0110(5)
Rh3 0.01008(14) 0.01344(14) 0.00882(14) 0.00189(11) 0.00018(10) 0.00159(10)
C31 0.0123(18) 0.024(2) 0.0137(19) -0.0021(15) 0.0053(14) 0.0027(15)
C32 0.0130(18) 0.0235(19) 0.0147(19) 0.0043(15) 0.0061(14) 0.0037(15)
C33 0.0126(18) 0.0209(18) 0.0138(18) 0.0070(15) 0.0039(14) 0.0018(14)
C34 0.0146(18) 0.0232(19) 0.0094(17) 0.0068(15) 0.0033(14) 0.0029(15)
C35 0.0152(19) 0.038(2) 0.0045(17) 0.0055(15) 0.0044(14) 0.0060(16)
C36 0.018(2) 0.032(2) 0.026(2) -0.0135(19) -0.0006(17) 0.0041(18)
C37 0.026(4) 0.019(4) 0.017(4) 0.005(3) 0.005(3) 0.005(3)
C38 0.036(5) 0.022(4) 0.018(4) 0.002(3) 0.003(4) 0.008(4)
C39 0.035(7) 0.020(7) 0.022(11) 0.003(7) 0.001(7) -0.002(5)
C40 0.021(5) 0.017(4) 0.034(5) 0.003(4) -0.009(4) -0.002(4)
C41 0.019(4) 0.021(4) 0.015(4) 0.002(3) 0.000(3) 0.008(3)
C37A 0.028(4) 0.033(5) 0.017(4) 0.000(3) 0.006(3) 0.003(3)
C38A 0.047(6) 0.038(5) 0.022(5) -0.008(4) 0.006(4) 0.002(4)
C39A 0.044(7) 0.026(10) 0.020(10) -0.014(5) 0.005(7) -0.001(6)
C40A 0.049(7) 0.019(5) 0.038(7) 0.001(5) 0.004(5) 0.001(4)
C41A 0.029(5) 0.018(4) 0.020(4) 0.000(3) 0.002(4) -0.003(4)
C42 0.018(2) 0.024(2) 0.034(2) 0.0116(18) 0.0017(17) 0.0074(16)
C43 0.0189(19) 0.026(2) 0.017(2) 0.0054(16) -0.0029(15) -0.0031(16)
C44 0.029(2) 0.025(2) 0.028(2) 0.0164(18) 0.0077(18) 0.0054(17)
C45 0.021(2) 0.058(3) 0.013(2) 0.0144(19) -0.0021(16) 0.0050(19)
Rh4 0.01151(15) 0.01673(15) 0.00897(15) 0.00382(11) 0.00097(10) 0.00410(11)
C46 0.0128(17) 0.0249(19) 0.0103(18) 0.0074(15) 0.0056(14) 0.0044(14)
C47 0.0131(18) 0.0222(19) 0.0132(18) 0.0082(15) 0.0025(14) 0.0041(14)
C48 0.0129(17) 0.0188(18) 0.0159(19) 0.0058(15) 0.0059(14) 0.0057(14)
C49 0.0159(18) 0.0218(19) 0.0151(19) 0.0043(15) 0.0084(15) 0.0038(15)
C50 0.0140(18) 0.029(2) 0.0087(18) 0.0048(15) 0.0037(14) 0.0045(15)
C51 0.021(2) 0.025(2) 0.017(2) 0.0100(16) 0.0017(15) 0.0062(16)
C54 0.042(3) 0.027(2) 0.036(3) 0.017(2) -0.006(2) 0.0017(19)
C52 0.035(5) 0.026(4) 0.016(4) 0.008(3) 0.002(3) 0.008(3)
C53 0.049(6) 0.022(4) 0.040(5) 0.008(4) 0.004(4) 0.007(4)
C55 0.036(5) 0.039(5) 0.023(4) 0.019(4) -0.003(3) 0.000(4)
C56 0.025(4) 0.022(4) 0.019(4) 0.008(3) 0.002(3) 0.003(3)
C52A 0.011(4) 0.022(4) 0.037(5) 0.015(4) 0.007(4) 0.001(3)
C53A 0.019(5) 0.018(4) 0.051(6) 0.014(4) 0.007(4) 0.009(4)
C55A 0.023(5) 0.025(4) 0.032(5) 0.015(4) 0.011(4) 0.003(4)
C56A 0.024(5) 0.023(4) 0.025(5) 0.012(4) 0.010(4) 0.008(3)
C57 0.020(2) 0.024(2) 0.022(2) 0.0050(16) -0.0023(16) 0.0001(16)
C58 0.018(2) 0.028(2) 0.030(2) 0.0156(18) 0.0061(17) 0.0105(16)
C59 0.030(2) 0.021(2) 0.024(2) -0.0003(17) 0.0064(17) 0.0022(17)
C60 0.022(2) 0.044(3) 0.0120(19) 0.0046(18) -0.0022(16) 0.0060(18)
Cl5 0.0118(4) 0.0391(5) 0.0192(5) 0.0081(4) -0.0002(4) 0.0045(4)
Cl6 0.0285(5) 0.0149(4) 0.0131(4) 0.0036(3) 0.0059(4) 0.0048(4)
Cl7 0.0194(4) 0.0127(4) 0.0108(4) 0.0013(3) 0.0023(3) 0.0013(3)
Cl8 0.0123(4) 0.0430(6) 0.0225(5) 0.0155(4) 0.0006(4) 0.0060(4)

loop_
_atom_type_symbol
_atom_type_description
_atom_type_scat_dispersion_real
_atom_type_scat_dispersion_imag
_atom_type_scat_source
C C 0.0033 0.0016 'International Tables Vol C Tables 4.2.6.8 and 6.1.1.4'
H H 0.0000 0.0000 'International Tables Vol C Tables 4.2.6.8 and 6.1.1.4'
Cl Cl 0.1484 0.1585 'International Tables Vol C Tables 4.2.6.8 and 6.1.1.4'
Rh Rh -1.1178 0.9187 'International Tables Vol C Tables 4.2.6.8 and 6.1.1.4'

loop_
_geom_angle_atom_site_label_1
_geom_angle_atom_site_label_2
_geom_angle_atom_site_label_3
_geom_angle
C3 Rh1 C1 66.09(15)
C3 Rh1 C4 39.62(14)
C1 Rh1 C4 66.01(17)
C3 Rh1 C2 38.93(14)
C1 Rh1 C2 39.46(14)
C4 Rh1 C2 65.73(15)
C3 Rh1 C5 65.54(15)
C1 Rh1 C5 39.46(18)
C4 Rh1 C5 38.65(17)
C2 Rh1 C5 65.55(15)
C3 Rh1 Cl1 115.04(10)
C1 Rh1 Cl1 107.36(13)
C4 Rh1 Cl1 154.66(11)
C2 Rh1 Cl1 93.29(11)
C5 Rh1 Cl1 145.82(14)
C3 Rh1 Cl3 154.87(10)
C1 Rh1 Cl3 108.59(10)
C4 Rh1 Cl3 115.26(11)
C2 Rh1 Cl3 146.99(10)
C5 Rh1 Cl3 94.38(11)
Cl1 Rh1 Cl3 90.09(4)
C3 Rh1 Cl2 95.25(11)
C1 Rh1 Cl2 157.86(13)
C4 Rh1 Cl2 92.09(12)
C2 Rh1 Cl2 129.69(10)
C5 Rh1 Cl2 123.17(14)
Cl1 Rh1 Cl2 91.01(4)
Cl3 Rh1 Cl2 83.01(3)
C6 C1 C2 134.6(6)
C6 C1 C5 115.9(6)
C2 C1 C5 107.3(4)
C2 C1 C6A 118.7(5)
C5 C1 C6A 134.0(5)
C6 C1 Rh1 135.4(6)
C2 C1 Rh1 70.8(2)
C5 C1 Rh1 71.2(2)
C6A C1 Rh1 122.1(5)
C3 C2 C1 108.0(3)
C3 C2 C12 126.8(3)
C1 C2 C12 125.2(4)
C3 C2 Rh1 69.7(2)
C1 C2 Rh1 69.7(2)
C12 C2 Rh1 125.6(3)
C2 C3 C4 108.5(3)
C2 C3 C13 127.3(3)
C4 C3 C13 124.3(4)
C2 C3 Rh1 71.4(2)
C4 C3 Rh1 70.9(2)
C13 C3 Rh1 124.6(3)
C5 C4 C3 107.7(4)
C5 C4 C14 125.1(4)
C3 C4 C14 127.1(4)
C5 C4 Rh1 71.2(2)
C3 C4 Rh1 69.5(2)
C14 C4 Rh1 125.9(3)
C4 C5 C1 108.4(3)
C4 C5 C15 124.2(5)
C1 C5 C15 127.4(5)
C4 C5 Rh1 70.1(2)
C1 C5 Rh1 69.3(2)
C15 C5 Rh1 126.8(3)
C7 C6 C11 120.8(11)
C7 C6 C1 120.2(11)
C11 C6 C1 118.8(10)
C6 C7 C8 120.2(12)
C7 C8 C9 120.1(9)
C10 C9 C8 119.0(8)
C9 C10 C11 121.5(8)
C10 C11 C6 118.3(9)
C11A C6A C7A 117.7(10)
C11A C6A C1 121.1(9)
C7A C6A C1 121.0(10)
C8A C7A C6A 120.8(12)
C9A C8A C7A 120.6(9)
C8A C9A C10A 119.8(7)
C9A C10A C11A 120.6(7)
C10A C11A C6A 120.6(8)
C18 Rh2 C16 65.93(14)
C18 Rh2 C19 39.39(14)
C16 Rh2 C19 65.51(14)
C18 Rh2 C17 39.05(15)
C16 Rh2 C17 39.27(15)
C19 Rh2 C17 65.42(14)
C18 Rh2 C20 65.24(14)
C16 Rh2 C20 39.39(15)
C19 Rh2 C20 38.20(14)
C17 Rh2 C20 65.35(14)
C18 Rh2 Cl4 113.61(11)
C16 Rh2 Cl4 108.77(11)
C19 Rh2 Cl4 152.99(10)
C17 Rh2 Cl4 93.11(10)
C20 Rh2 Cl4 147.56(11)
C18 Rh2 Cl3 156.70(11)
C16 Rh2 Cl3 107.64(11)
C19 Rh2 Cl3 117.31(10)
C17 Rh2 Cl3 145.29(11)
C20 Rh2 Cl3 95.22(10)
Cl4 Rh2 Cl3 89.69(4)
C18 Rh2 Cl2 96.25(10)
C16 Rh2 Cl2 157.38(10)
C19 Rh2 Cl2 91.90(10)
C17 Rh2 Cl2 131.44(11)
C20 Rh2 Cl2 121.63(11)
Cl4 Rh2 Cl2 90.78(4)
Cl3 Rh2 Cl2 83.04(3)
C17 C16 C20 107.3(3)
C17 C16 C21 114.9(5)
C20 C16 C21 137.5(5)
C17 C16 C21A 137.3(6)
C20 C16 C21A 114.8(6)
C17 C16 Rh2 70.9(2)
C20 C16 Rh2 71.2(2)
C21 C16 Rh2 126.4(5)
C21A C16 Rh2 128.8(6)
C18 C17 C16 107.9(3)
C18 C17 C27 125.6(4)
C16 C17 C27 126.5(4)
C18 C17 Rh2 69.6(2)
C16 C17 Rh2 69.9(2)
C27 C17 Rh2 125.3(3)
C17 C18 C19 108.0(3)
C17 C18 C28 126.7(4)
C19 C18 C28 125.3(4)
C17 C18 Rh2 71.3(2)
C19 C18 Rh2 71.1(2)
C28 C18 Rh2 124.5(3)
C20 C19 C18 108.3(3)
C20 C19 C29 125.6(4)
C18 C19 C29 126.0(4)
C20 C19 Rh2 71.4(2)
C18 C19 Rh2 69.5(2)
C29 C19 Rh2 126.0(3)
C19 C20 C16 108.4(3)
C19 C20 C30 124.6(4)
C16 C20 C30 127.0(4)
C19 C20 Rh2 70.4(2)
C16 C20 Rh2 69.4(2)
C30 C20 Rh2 127.8(3)
C26 C21 C22 117.9(11)
C26 C21 C16 119.0(10)
C22 C21 C16 122.7(10)
C23 C22 C21 120.6(8)
C22 C23 C24 120.1(7)
C25 C24 C23 119.5(7)
C24 C25 C26 120.9(8)
C21 C26 C25 120.9(11)
C22A C21A C26A 119.8(12)
C22A C21A C16 116.5(11)
C26A C21A C16 123.7(11)
C23A C22A C21A 120.0(10)
C22A C23A C24A 120.0(8)
C25A C24A C23A 120.8(8)
C24A C25A C26A 119.5(10)
C25A C26A C21A 119.9(12)
Rh2 Cl2 Rh1 96.94(3)
Rh2 Cl3 Rh1 96.99(3)
C34 Rh3 C31 66.29(14)
C34 Rh3 C33 39.46(13)
C31 Rh3 C33 65.95(13)
C34 Rh3 C35 39.08(14)
C31 Rh3 C35 39.42(14)
C33 Rh3 C35 65.51(13)
C34 Rh3 C32 65.77(14)
C31 Rh3 C32 39.48(14)
C33 Rh3 C32 38.77(13)
C35 Rh3 C32 65.56(14)
C34 Rh3 Cl5 112.36(10)
C31 Rh3 Cl5 110.39(10)
C33 Rh3 Cl5 151.66(10)
C35 Rh3 Cl5 93.47(10)
C32 Rh3 Cl5 149.45(10)
C34 Rh3 Cl7 98.53(10)
C31 Rh3 Cl7 157.89(10)
C33 Rh3 Cl7 92.05(9)
C35 Rh3 Cl7 134.41(11)
C32 Rh3 Cl7 120.62(10)
Cl5 Rh3 Cl7 89.93(3)
C34 Rh3 Cl6 156.84(10)
C31 Rh3 Cl6 104.01(11)
C33 Rh3 Cl6 117.69(10)
C35 Rh3 Cl6 141.59(11)
C32 Rh3 Cl6 93.14(10)
Cl5 Rh3 Cl6 90.63(3)
Cl7 Rh3 Cl6 83.71(3)
C35 C31 C32 107.4(3)
C35 C31 C36 126.1(4)
C32 C31 C36 126.3(4)
C35 C31 Rh3 71.03(19)
C32 C31 Rh3 71.05(19)
C36 C31 Rh3 127.1(3)
C33 C32 C31 108.3(3)
C33 C32 C42 123.7(3)
C31 C32 C42 128.0(3)
C33 C32 Rh3 70.5(2)
C31 C32 Rh3 69.47(19)
C42 C32 Rh3 125.8(3)
C32 C33 C34 108.0(3)
C32 C33 C43 125.8(3)
C34 C33 C43 126.3(3)
C32 C33 Rh3 70.70(19)
C34 C33 Rh3 69.33(19)
C43 C33 Rh3 126.2(2)
C35 C34 C33 108.2(3)
C35 C34 C44 126.7(3)
C33 C34 C44 125.1(3)
C35 C34 Rh3 71.4(2)
C33 C34 Rh3 71.21(19)
C44 C34 Rh3 125.5(2)
C34 C35 C31 108.1(3)
C34 C35 C45 126.1(4)
C31 C35 C45 125.8(4)
C34 C35 Rh3 69.48(19)
C31 C35 Rh3 69.55(19)
C45 C35 Rh3 126.7(3)
C37 C36 C41 114.6(5)
C41A C36 C31 127.1(5)
C37 C36 C31 121.3(4)
C41 C36 C31 122.2(4)
C41A C36 C37A 121.5(6)
C31 C36 C37A 111.0(5)
C38 C37 C36 122.0(7)
C37 C38 C39 119.4(12)
C40 C39 C38 121.4(17)
C39 C40 C41 119.6(12)
C40 C41 C36 121.2(7)
C38A C37A C36 113.9(7)
C39A C38A C37A 121.2(11)
C40A C39A C38A 119.5(14)
C41A C40A C39A 119.9(10)
C36 C41A C40A 123.3(8)
C49 Rh4 C46 66.18(13)
C49 Rh4 C50 39.12(14)
C46 Rh4 C50 39.50(14)
C49 Rh4 C48 39.42(14)
C46 Rh4 C48 65.77(13)
C50 Rh4 C48 65.60(13)
C49 Rh4 C47 65.60(13)
C46 Rh4 C47 39.46(13)
C50 Rh4 C47 65.68(13)
C48 Rh4 C47 38.56(13)
C49 Rh4 Cl8 113.37(10)
C46 Rh4 Cl8 109.76(10)
C50 Rh4 Cl8 93.50(10)
C48 Rh4 Cl8 152.73(10)
C47 Rh4 Cl8 148.64(10)
C49 Rh4 Cl6 156.15(10)
C46 Rh4 Cl6 105.81(10)
C50 Rh4 Cl6 143.72(10)
C48 Rh4 Cl6 116.80(10)
C47 Rh4 Cl6 93.65(10)
Cl8 Rh4 Cl6 90.44(3)
C49 Rh4 Cl7 96.79(10)
C46 Rh4 Cl7 157.45(10)
C50 Rh4 Cl7 132.25(10)
C48 Rh4 Cl7 91.68(10)
C47 Rh4 Cl7 121.14(10)
Cl8 Rh4 Cl7 90.20(3)
Cl6 Rh4 Cl7 83.72(3)
C50 C46 C47 107.2(3)
C50 C46 C51 125.6(3)
C47 C46 C51 126.9(3)
C50 C46 Rh4 70.56(19)
C47 C46 Rh4 70.90(19)
C51 C46 Rh4 128.4(2)
C48 C47 C46 108.4(3)
C48 C47 C57 124.0(3)
C46 C47 C57 127.6(3)
C48 C47 Rh4 70.50(19)
C46 C47 Rh4 69.64(19)
C57 C47 Rh4 126.4(2)
C47 C48 C49 108.1(3)
C47 C48 C58 124.5(3)
C49 C48 C58 127.4(3)
C47 C48 Rh4 70.94(19)
C49 C48 Rh4 69.33(19)
C58 C48 Rh4 125.7(2)
C50 C49 C48 108.3(3)
C50 C49 C59 126.4(3)
C48 C49 C59 125.3(3)
C50 C49 Rh4 71.3(2)
C48 C49 Rh4 71.25(19)
C59 C49 Rh4 125.0(3)
C49 C50 C46 107.9(3)
C49 C50 C60 126.5(3)
C46 C50 C60 125.6(3)
C49 C50 Rh4 69.58(19)
C46 C50 Rh4 69.94(19)
C60 C50 Rh4 126.7(3)
C52 C51 C56 123.5(5)
C52A C51 C56A 113.4(5)
C52 C51 C46 121.3(4)
C52A C51 C46 125.0(4)
C56 C51 C46 115.2(4)
C56A C51 C46 121.2(4)
C55A C54 C53A 124.0(6)
C53 C54 C55 115.0(5)
C51 C52 C53 118.2(7)
C54 C53 C52 124.7(7)
C56 C55 C54 121.7(6)
C55 C56 C51 116.6(6)
C53A C52A C51 123.9(7)
C54 C53A C52A 117.2(7)
C54 C55A C56A 118.8(7)
C55A C56A C51 121.7(7)
Rh4 Cl6 Rh3 96.16(3)
Rh3 Cl7 Rh4 96.42(3)

loop_
_geom_bond_atom_site_label_1
_geom_bond_atom_site_label_2
_geom_bond_distance
Rh1 C3 2.125(3)
Rh1 C1 2.133(4)
Rh1 C4 2.145(4)
Rh1 C2 2.148(3)
Rh1 C5 2.159(4)
Rh1 Cl1 2.3885(10)
Rh1 Cl3 2.4536(9)
Rh1 Cl2 2.4543(9)
C1 C6 1.399(13)
C1 C2 1.445(5)
C1 C5 1.449(7)
C1 C6A 1.605(13)
C2 C3 1.424(5)
C2 C12 1.495(5)
C3 C4 1.447(5)
C3 C13 1.493(5)
C4 C5 1.424(6)
C4 C14 1.490(6)
C5 C15 1.498(6)
C6 C7 1.37(2)
C6 C11 1.395(15)
C7 C8 1.381(17)
C8 C9 1.391(13)
C9 C10 1.378(12)
C10 C11 1.386(11)
C6A C11A 1.405(14)
C6A C7A 1.411(18)
C7A C8A 1.393(15)
C8A C9A 1.378(12)
C9A C10A 1.381(11)
C10A C11A 1.400(11)
Rh2 C18 2.127(4)
Rh2 C16 2.136(4)
Rh2 C19 2.149(4)
Rh2 C17 2.150(4)
Rh2 C20 2.161(4)
Rh2 Cl4 2.3928(10)
Rh2 Cl3 2.4524(9)
Rh2 Cl2 2.4537(9)
C16 C17 1.440(6)
C16 C20 1.449(5)
C16 C21 1.485(14)
C16 C21A 1.525(14)
C17 C18 1.430(5)
C17 C27 1.497(6)
C18 C19 1.441(5)
C18 C28 1.492(5)
C19 C20 1.410(5)
C19 C29 1.494(5)
C20 C30 1.496(5)
C21 C26 1.38(2)
C21 C22 1.427(16)
C22 C23 1.381(11)
C23 C24 1.393(11)
C24 C25 1.376(12)
C25 C26 1.389(16)
C21A C22A 1.380(17)
C21A C26A 1.40(2)
C22A C23A 1.376(12)
C23A C24A 1.403(14)
C24A C25A 1.359(14)
C25A C26A 1.396(15)
Rh3 C34 2.125(3)
Rh3 C31 2.131(3)
Rh3 C33 2.150(3)
Rh3 C35 2.151(3)
Rh3 C32 2.152(3)
Rh3 Cl5 2.4000(9)
Rh3 Cl7 2.4432(8)
Rh3 Cl6 2.4546(9)
C31 C35 1.444(5)
C31 C32 1.447(5)
C31 C36 1.481(5)
C32 C33 1.428(5)
C32 C42 1.498(5)
C33 C34 1.443(5)
C33 C43 1.493(5)
C34 C35 1.430(5)
C34 C44 1.490(5)
C35 C45 1.499(5)
C36 C41A 1.219(9)
C36 C37 1.426(8)
C36 C41 1.432(9)
C36 C37A 1.542(9)
C37 C38 1.378(11)
C38 C39 1.38(2)
C39 C40 1.36(2)
C40 C41 1.395(11)
C37A C38A 1.393(11)
C38A C39A 1.391(17)
C39A C40A 1.384(19)
C40A C41A 1.383(12)
Rh4 C49 2.124(3)
Rh4 C46 2.139(3)
Rh4 C50 2.147(3)
Rh4 C48 2.150(3)
Rh4 C47 2.156(3)
Rh4 Cl8 2.4030(9)
Rh4 Cl6 2.4480(9)
Rh4 Cl7 2.4493(9)
C46 C50 1.448(5)
C46 C47 1.450(5)
C46 C51 1.482(5)
C47 C48 1.421(5)
C47 C57 1.497(5)
C48 C49 1.442(5)
C48 C58 1.488(5)
C49 C50 1.430(5)
C49 C59 1.499(5)
C50 C60 1.496(5)
C51 C52 1.331(8)
C51 C52A 1.393(9)
C51 C56 1.410(8)
C51 C56A 1.469(9)
C54 C55A 1.320(10)
C54 C53 1.349(10)
C54 C53A 1.378(9)
C54 C55 1.470(9)
C52 C53 1.388(11)
C55 C56 1.386(10)
C52A C53A 1.379(11)
C55A C56A 1.378(11)
